data_7026083
loop_
_publ_author_name
'Marks, Sebastian'
'Panda, Tarun K.'
'Roesky, Peter W.'

_publ_section_title
;
 Bis(phosphinimino)methanides as non-innocent ligand in zinc chemistry:
 synthesis and structures.
;
_journal_issue 31
_journal_name_full 'Dalton transactions (Cambridge, England : 2003)'
_journal_page_first 7230
_journal_page_last 7235
_journal_paper_doi 10.1039/c0dt00186d
_journal_volume 39
_journal_year 2010
_chemical_formula_moiety 'C52 H58 N4 P2 Si2 Zn'
_chemical_formula_sum 'C52 H58 N4 P2 Si2 Zn'
_chemical_formula_weight 922.55
_chemical_name_systematic
;
?
;
_space_group_IT_number 14
_symmetry_cell_setting monoclinic
_symmetry_Int_Tables_number 14
_symmetry_space_group_name_Hall '-P 2ybc'
_symmetry_space_group_name_H-M 'P 1 21/c 1'
_atom_sites_solution_hydrogens geom
_atom_sites_solution_primary direct
_atom_sites_solution_secondary difmap
_audit_creation_date 09-08-12
_audit_creation_method 'STOE X-RED'
_cell_angle_alpha 90.00
_cell_angle_beta 101.71(3)
_cell_angle_gamma 90.00
_cell_formula_units_Z 4
_cell_length_a 11.032(2)
_cell_length_b 19.711(4)
_cell_length_c 22.993(5)
_cell_measurement_reflns_used 21152
_cell_measurement_temperature 200(2)
_cell_measurement_theta_max 27.21
_cell_measurement_theta_min 1.37
_cell_volume 4895.8(18)
_computing_cell_refinement 'STOE X-AREA, PLATON (A.L.Spek, 2005)'
_computing_data_collection 'STOE X-AREA'
_computing_data_reduction 'STOE X-RED, PLATON (A.L.Spek, 2005)'
_computing_molecular_graphics 'Diamond 2.1e/3'
_computing_publication_material 'X-STEP32, Microsoft Word'
_computing_structure_refinement 'SHELXL-97 (Sheldrick, 1997)'
_computing_structure_solution 'SHELXS-97 (Sheldrick, 1997)'
_diffrn_ambient_temperature 200(2)
_diffrn_detector_area_resol_mean 6.67
_diffrn_measured_fraction_theta_full 0.997
_diffrn_measured_fraction_theta_max 0.997
_diffrn_measurement_device_type 'STOE IPDS 2'
_diffrn_measurement_method 'rotation method'
_diffrn_radiation_monochromator graphite
_diffrn_radiation_source 'fine-focus sealed tube'
_diffrn_radiation_type MoK\a
_diffrn_radiation_wavelength 0.71073
_diffrn_reflns_av_R_equivalents 0.0725
_diffrn_reflns_av_sigmaI/netI 0.0638
_diffrn_reflns_limit_h_max 13
_diffrn_reflns_limit_h_min -12
_diffrn_reflns_limit_k_max 24
_diffrn_reflns_limit_k_min -24
_diffrn_reflns_limit_l_max 29
_diffrn_reflns_limit_l_min -29
_diffrn_reflns_number 37500
_diffrn_reflns_theta_full 26.75
_diffrn_reflns_theta_max 26.75
_diffrn_reflns_theta_min 1.37
_exptl_absorpt_coefficient_mu 0.655
_exptl_absorpt_correction_T_max 0.9423
_exptl_absorpt_correction_T_min 0.8796
_exptl_absorpt_correction_type integration
_exptl_absorpt_process_details 'STOE X-RED & X-SHAPE'
_exptl_crystal_colour colorless
_exptl_crystal_density_diffrn 1.252
_exptl_crystal_density_method 'not measured'
_exptl_crystal_description plates
_exptl_crystal_F_000 1944
_exptl_crystal_size_max 0.236
_exptl_crystal_size_mid 0.146
_exptl_crystal_size_min 0.093
_refine_diff_density_max 0.299
_refine_diff_density_min -0.438
_refine_diff_density_rms 0.053
_refine_ls_extinction_method none
_refine_ls_goodness_of_fit_ref 1.015
_refine_ls_hydrogen_treatment constr
_refine_ls_matrix_type full
_refine_ls_number_parameters 558
_refine_ls_number_reflns 10377
_refine_ls_number_restraints 0
_refine_ls_restrained_S_all 1.015
_refine_ls_R_factor_all 0.0854
_refine_ls_R_factor_gt 0.0510
_refine_ls_shift/su_max 0.002
_refine_ls_shift/su_mean 0.000
_refine_ls_structure_factor_coef Fsqd
_refine_ls_weighting_details 'calc w=1/[\s^2^(Fo^2^)+(0.0476P)^2^+0.0000P] where P=(Fo^2^+2Fc^2^)/3'
_refine_ls_weighting_scheme calc
_refine_ls_wR_factor_gt 0.0945
_refine_ls_wR_factor_ref 0.1043
_reflns_number_gt 7335
_reflns_number_total 10377
_reflns_threshold_expression >2sigma(I)
_cod_data_source_file c0dt00186d.txt
_cod_data_source_block 4
_cod_original_cell_volume 4895.9(17)
_cod_original_sg_symbol_H-M 'P 21/c'
_cod_database_code 7026083

loop_
_symmetry_equiv_pos_as_xyz
'x, y, z'
'-x, y+1/2, -z+1/2'
'-x, -y, -z'
'x, -y-1/2, z-1/2'

loop_
_atom_site_label
_atom_site_type_symbol
_atom_site_fract_x
_atom_site_fract_y
_atom_site_fract_z
_atom_site_U_iso_or_equiv
_atom_site_adp_type
_atom_site_occupancy
_atom_site_symmetry_multiplicity
_atom_site_calc_flag
_atom_site_refinement_flags
C1 C 0.4162(2) 0.71372(14) 0.55847(11) 0.0283(5) Uani 1 1 d .
H1 H 0.4731 0.6894 0.5913 0.034 Uiso 1 1 calc R
C2 C 0.1100(3) 0.82389(17) 0.39655(13) 0.0375(7) Uani 1 1 d .
C3 C 0.0049(3) 0.7818(2) 0.37910(15) 0.0478(8) Uani 1 1 d .
H3 H 0.0041 0.7388 0.3977 0.057 Uiso 1 1 calc R
C4 C -0.0963(3) 0.8003(3) 0.33640(18) 0.0700(13) Uani 1 1 d .
H4 H -0.1633 0.7695 0.3251 0.084 Uiso 1 1 calc R
C5 C -0.1004(4) 0.8623(3) 0.31053(18) 0.0781(15) Uani 1 1 d .
H5 H -0.1707 0.8752 0.2815 0.094 Uiso 1 1 calc R
C6 C -0.0031(5) 0.9061(3) 0.32625(18) 0.0742(14) Uani 1 1 d .
H6 H -0.0059 0.9499 0.3087 0.089 Uiso 1 1 calc R
C7 C 0.1020(4) 0.8857(2) 0.36904(16) 0.0548(9) Uani 1 1 d .
H7 H 0.1696 0.9162 0.3790 0.066 Uiso 1 1 calc R
C8 C 0.3406(2) 0.65840(14) 0.52028(12) 0.0287(6) Uani 1 1 d .
C9 C 0.1850(2) 0.63958(14) 0.43268(12) 0.0304(6) Uani 1 1 d .
C10 C 0.1182(3) 0.58635(15) 0.45055(14) 0.0363(7) Uani 1 1 d .
H10 H 0.1304 0.5750 0.4915 0.044 Uiso 1 1 calc R
C11 C 0.0334(3) 0.54937(16) 0.40918(15) 0.0418(7) Uani 1 1 d .
H11 H -0.0116 0.5134 0.4224 0.050 Uiso 1 1 calc R
C12 C 0.0139(3) 0.56442(16) 0.34898(15) 0.0439(8) Uani 1 1 d .
C13 C -0.0830(4) 0.5263(2) 0.30439(17) 0.0612(11) Uani 1 1 d .
H13A H -0.1461 0.5583 0.2845 0.092 Uiso 1 1 calc R
H13B H -0.1220 0.4918 0.3251 0.092 Uiso 1 1 calc R
H13C H -0.0434 0.5044 0.2748 0.092 Uiso 1 1 calc R
C14 C 0.0840(3) 0.61495(18) 0.33119(15) 0.0473(8) Uani 1 1 d .
H14 H 0.0742 0.6247 0.2900 0.057 Uiso 1 1 calc R
C15 C 0.1693(3) 0.65235(16) 0.37197(13) 0.0395(7) Uani 1 1 d .
H15 H 0.2170 0.6867 0.3583 0.047 Uiso 1 1 calc R
C16 C 0.4452(3) 0.57292(14) 0.58170(13) 0.0366(7) Uani 1 1 d .
C17 C 0.5592(3) 0.54691(17) 0.57491(15) 0.0438(8) Uani 1 1 d .
H17 H 0.5792 0.5458 0.5366 0.053 Uiso 1 1 calc R
C18 C 0.6439(3) 0.52266(18) 0.62375(16) 0.0480(8) Uani 1 1 d .
H18 H 0.7213 0.5054 0.6183 0.058 Uiso 1 1 calc R
C19 C 0.6174(3) 0.52316(17) 0.68012(15) 0.0463(8) Uani 1 1 d .
C20 C 0.7071(4) 0.4932(2) 0.73282(17) 0.0653(11) Uani 1 1 d .
H20A H 0.6952 0.4440 0.7338 0.098 Uiso 1 1 calc R
H20B H 0.6917 0.5133 0.7696 0.098 Uiso 1 1 calc R
H20C H 0.7923 0.5030 0.7291 0.098 Uiso 1 1 calc R
C21 C 0.5040(3) 0.54868(17) 0.68661(15) 0.0490(8) Uani 1 1 d .
H21 H 0.4843 0.5498 0.7250 0.059 Uiso 1 1 calc R
C22 C 0.4181(3) 0.57280(16) 0.63807(14) 0.0446(8) Uani 1 1 d .
H22 H 0.3404 0.5893 0.6436 0.054 Uiso 1 1 calc R
C23 C 0.5996(3) 0.69346(15) 0.48283(12) 0.0335(6) Uani 1 1 d .
C24 C 0.5321(3) 0.65372(16) 0.43711(13) 0.0360(7) Uani 1 1 d .
H24 H 0.4448 0.6587 0.4263 0.043 Uiso 1 1 calc R
C25 C 0.5910(3) 0.60752(17) 0.40771(14) 0.0442(8) Uani 1 1 d .
H25 H 0.5440 0.5799 0.3775 0.053 Uiso 1 1 calc R
C26 C 0.7180(3) 0.6010(2) 0.42183(16) 0.0570(10) Uani 1 1 d .
H26 H 0.7584 0.5690 0.4015 0.068 Uiso 1 1 calc R
C27 C 0.7862(3) 0.6414(2) 0.46578(17) 0.0660(12) Uani 1 1 d .
H27 H 0.8739 0.6376 0.4749 0.079 Uiso 1 1 calc R
C28 C 0.7281(3) 0.6873(2) 0.49653(15) 0.0515(9) Uani 1 1 d .
H28 H 0.7757 0.7146 0.5269 0.062 Uiso 1 1 calc R
C29 C 0.6345(2) 0.79994(16) 0.57093(12) 0.0345(7) Uani 1 1 d .
C30 C 0.6550(3) 0.86891(17) 0.56676(15) 0.0421(7) Uani 1 1 d .
H30 H 0.6063 0.8945 0.5355 0.051 Uiso 1 1 calc R
C31 C 0.7467(3) 0.9008(2) 0.60816(17) 0.0543(9) Uani 1 1 d .
H31 H 0.7610 0.9481 0.6050 0.065 Uiso 1 1 calc R
C32 C 0.8164(3) 0.8641(2) 0.65353(16) 0.0581(10) Uani 1 1 d .
H32 H 0.8794 0.8861 0.6815 0.070 Uiso 1 1 calc R
C33 C 0.7962(3) 0.7960(2) 0.65886(15) 0.0533(9) Uani 1 1 d .
H33 H 0.8444 0.7712 0.6908 0.064 Uiso 1 1 calc R
C34 C 0.7049(3) 0.76294(19) 0.61758(14) 0.0433(7) Uani 1 1 d .
H34 H 0.6909 0.7157 0.6212 0.052 Uiso 1 1 calc R
C35 C 0.4294(3) 0.80396(17) 0.65772(12) 0.0380(7) Uani 1 1 d .
C36 C 0.4555(3) 0.87277(19) 0.66036(16) 0.0494(9) Uani 1 1 d .
H36 H 0.4161 0.9023 0.6296 0.059 Uiso 1 1 calc R
C37 C 0.5406(4) 0.8981(3) 0.7089(2) 0.0742(14) Uani 1 1 d .
H37 H 0.5597 0.9451 0.7108 0.089 Uiso 1 1 calc R
C38 C 0.5965(4) 0.8562(4) 0.75342(18) 0.0872(18) Uani 1 1 d .
H38 H 0.6527 0.8745 0.7866 0.105 Uiso 1 1 calc R
C39 C 0.5721(3) 0.7881(3) 0.75072(16) 0.0772(15) Uani 1 1 d .
H39 H 0.6120 0.7593 0.7819 0.093 Uiso 1 1 calc R
C40 C 0.4895(3) 0.7607(2) 0.70267(14) 0.0529(9) Uani 1 1 d .
H40 H 0.4741 0.7133 0.7004 0.063 Uiso 1 1 calc R
C41 C 0.2125(2) 0.71890(15) 0.62663(12) 0.0318(6) Uani 1 1 d .
C42 C 0.2082(3) 0.72008(18) 0.68718(13) 0.0446(8) Uani 1 1 d .
H42 H 0.2710 0.7433 0.7143 0.054 Uiso 1 1 calc R
C43 C 0.1140(3) 0.6880(2) 0.70783(15) 0.0548(9) Uani 1 1 d .
H43 H 0.1117 0.6897 0.7489 0.066 Uiso 1 1 calc R
C44 C 0.0230(3) 0.65339(19) 0.66897(16) 0.0495(8) Uani 1 1 d .
H44 H -0.0410 0.6307 0.6834 0.059 Uiso 1 1 calc R
C45 C 0.0250(3) 0.65184(17) 0.60925(15) 0.0441(8) Uani 1 1 d .
H45 H -0.0379 0.6282 0.5826 0.053 Uiso 1 1 calc R
C46 C 0.1180(3) 0.68438(16) 0.58790(13) 0.0366(7) Uani 1 1 d .
H46 H 0.1179 0.6834 0.5466 0.044 Uiso 1 1 calc R
C47 C -0.0197(3) 0.8522(2) 0.52263(16) 0.0509(9) Uani 1 1 d .
H47A H -0.0246 0.8464 0.4799 0.076 Uiso 1 1 calc R
H47B H -0.0807 0.8859 0.5292 0.076 Uiso 1 1 calc R
H47C H -0.0370 0.8088 0.5401 0.076 Uiso 1 1 calc R
C48 C 0.1754(4) 0.96236(19) 0.5251(2) 0.0684(12) Uani 1 1 d .
H48A H 0.2586 0.9770 0.5446 0.103 Uiso 1 1 calc R
H48B H 0.1150 0.9970 0.5306 0.103 Uiso 1 1 calc R
H48C H 0.1724 0.9559 0.4825 0.103 Uiso 1 1 calc R
C49 C 0.1349(3) 0.8965(2) 0.63805(16) 0.0595(10) Uani 1 1 d .
H49A H 0.1104 0.8548 0.6557 0.089 Uiso 1 1 calc R
H49B H 0.0754 0.9326 0.6412 0.089 Uiso 1 1 calc R
H49C H 0.2176 0.9102 0.6592 0.089 Uiso 1 1 calc R
C50 C 0.3978(3) 0.8185(2) 0.33740(15) 0.0564(9) Uani 1 1 d .
H50A H 0.4191 0.7710 0.3321 0.085 Uiso 1 1 calc R
H50B H 0.4189 0.8458 0.3052 0.085 Uiso 1 1 calc R
H50C H 0.3089 0.8223 0.3366 0.085 Uiso 1 1 calc R
C51 C 0.6543(3) 0.8403(2) 0.40950(18) 0.0631(11) Uani 1 1 d .
H51A H 0.7035 0.8542 0.4481 0.095 Uiso 1 1 calc R
H51B H 0.6756 0.8689 0.3782 0.095 Uiso 1 1 calc R
H51C H 0.6721 0.7928 0.4019 0.095 Uiso 1 1 calc R
C52 C 0.4531(4) 0.94175(19) 0.41760(19) 0.0639(11) Uani 1 1 d .
H52A H 0.3733 0.9469 0.4296 0.096 Uiso 1 1 calc R
H52B H 0.4498 0.9645 0.3794 0.096 Uiso 1 1 calc R
H52C H 0.5185 0.9622 0.4477 0.096 Uiso 1 1 calc R
N1 N 0.43908(19) 0.80663(12) 0.46706(10) 0.0307(5) Uani 1 1 d .
N2 N 0.2496(2) 0.82226(12) 0.54830(10) 0.0304(5) Uani 1 1 d .
N3 N 0.2609(2) 0.68503(12) 0.47278(9) 0.0292(5) Uani 1 1 d .
N4 N 0.3580(2) 0.59495(12) 0.53163(11) 0.0380(6) Uani 1 1 d .
Si1 Si 0.48650(8) 0.84994(5) 0.41010(4) 0.0402(2) Uani 1 1 d .
Si2 Si 0.13773(7) 0.88129(4) 0.55813(4) 0.03574(19) Uani 1 1 d .
P1 P 0.51719(6) 0.75827(4) 0.51550(3) 0.02878(16) Uani 1 1 d .
P2 P 0.31991(6) 0.76975(4) 0.59471(3) 0.02833(16) Uani 1 1 d .
Zn1 Zn 0.24833(3) 0.788985(17) 0.460252(14) 0.02929(9) Uani 1 1 d .

loop_
_atom_site_aniso_label
_atom_site_aniso_U_11
_atom_site_aniso_U_22
_atom_site_aniso_U_33
_atom_site_aniso_U_23
_atom_site_aniso_U_13
_atom_site_aniso_U_12
C1 0.0264(12) 0.0317(14) 0.0243(12) 0.0048(12) -0.0012(10) 0.0049(11)
C2 0.0351(15) 0.0495(18) 0.0263(14) -0.0008(13) 0.0028(12) 0.0164(13)
C3 0.0348(15) 0.062(2) 0.0444(18) -0.0067(17) 0.0035(13) 0.0098(15)
C4 0.0380(18) 0.110(4) 0.055(2) -0.016(3) -0.0055(16) 0.021(2)
C5 0.056(3) 0.126(4) 0.048(2) 0.004(3) -0.0006(19) 0.041(3)
C6 0.089(3) 0.089(3) 0.050(2) 0.034(2) 0.028(2) 0.051(3)
C7 0.064(2) 0.058(2) 0.0438(19) 0.0144(17) 0.0129(17) 0.0197(18)
C8 0.0282(13) 0.0328(15) 0.0237(13) -0.0006(11) 0.0019(10) 0.0035(11)
C9 0.0285(13) 0.0300(14) 0.0308(14) -0.0052(12) 0.0015(11) 0.0056(11)
C10 0.0351(15) 0.0371(16) 0.0347(16) -0.0022(13) 0.0020(12) 0.0033(12)
C11 0.0343(15) 0.0383(17) 0.0503(19) -0.0060(15) 0.0031(14) 0.0002(13)
C12 0.0405(17) 0.0389(18) 0.0469(19) -0.0140(15) -0.0039(14) 0.0080(14)
C13 0.060(2) 0.056(2) 0.057(2) -0.0176(19) -0.0133(18) -0.0029(18)
C14 0.0532(19) 0.050(2) 0.0328(16) -0.0065(15) -0.0053(14) 0.0059(16)
C15 0.0407(16) 0.0416(17) 0.0328(15) -0.0003(13) -0.0007(13) 0.0007(13)
C16 0.0433(16) 0.0266(15) 0.0349(16) 0.0043(12) -0.0037(13) 0.0035(12)
C17 0.0411(17) 0.0462(18) 0.0407(17) 0.0060(15) 0.0006(14) 0.0079(14)
C18 0.0378(17) 0.050(2) 0.052(2) 0.0089(16) -0.0008(15) 0.0073(14)
C19 0.0502(19) 0.0393(18) 0.0423(18) 0.0064(15) -0.0078(15) 0.0047(15)
C20 0.069(2) 0.066(2) 0.051(2) 0.013(2) -0.0127(19) 0.012(2)
C21 0.068(2) 0.0426(19) 0.0335(16) 0.0067(15) 0.0040(15) 0.0093(16)
C22 0.0528(19) 0.0381(17) 0.0409(18) 0.0053(14) 0.0046(15) 0.0162(14)
C23 0.0326(14) 0.0380(16) 0.0287(14) -0.0013(12) 0.0035(11) 0.0050(12)
C24 0.0308(14) 0.0445(17) 0.0329(15) -0.0027(13) 0.0066(12) 0.0009(12)
C25 0.0492(18) 0.050(2) 0.0335(16) -0.0074(15) 0.0083(14) 0.0037(15)
C26 0.052(2) 0.071(3) 0.046(2) -0.0166(18) 0.0042(16) 0.0266(18)
C27 0.0376(18) 0.104(3) 0.052(2) -0.026(2) -0.0019(16) 0.0275(19)
C28 0.0334(16) 0.073(2) 0.0451(18) -0.0219(18) 0.0000(14) 0.0139(15)
C29 0.0246(12) 0.0462(18) 0.0320(14) -0.0068(13) 0.0040(11) 0.0021(12)
C30 0.0370(16) 0.0464(19) 0.0435(18) -0.0088(15) 0.0094(13) -0.0057(13)
C31 0.0489(19) 0.057(2) 0.060(2) -0.0227(19) 0.0189(17) -0.0155(17)
C32 0.0373(18) 0.089(3) 0.048(2) -0.031(2) 0.0068(15) -0.0121(18)
C33 0.0326(15) 0.086(3) 0.0382(17) -0.0101(19) -0.0016(13) 0.0055(17)
C34 0.0331(15) 0.058(2) 0.0368(16) -0.0056(15) 0.0018(13) 0.0020(14)
C35 0.0321(14) 0.059(2) 0.0241(13) -0.0067(13) 0.0072(11) -0.0029(13)
C36 0.0411(17) 0.061(2) 0.0477(19) -0.0231(17) 0.0122(15) -0.0094(16)
C37 0.059(2) 0.101(4) 0.067(3) -0.051(3) 0.024(2) -0.034(2)
C38 0.051(2) 0.176(6) 0.036(2) -0.041(3) 0.0125(18) -0.045(3)
C39 0.0397(18) 0.159(5) 0.0298(17) 0.005(2) -0.0011(14) -0.023(3)
C40 0.0340(16) 0.087(3) 0.0337(17) 0.0072(18) -0.0018(13) -0.0067(17)
C41 0.0299(13) 0.0346(15) 0.0303(14) 0.0044(12) 0.0048(11) 0.0059(11)
C42 0.0366(15) 0.066(2) 0.0301(15) 0.0051(15) 0.0038(12) -0.0054(15)
C43 0.0497(19) 0.081(3) 0.0354(17) 0.0121(18) 0.0118(15) -0.0009(18)
C44 0.0403(17) 0.058(2) 0.051(2) 0.0180(17) 0.0122(15) -0.0025(15)
C45 0.0382(16) 0.0436(18) 0.0486(19) 0.0041(15) 0.0044(14) -0.0056(14)
C46 0.0365(15) 0.0409(16) 0.0317(15) -0.0004(13) 0.0049(12) 0.0007(12)
C47 0.0350(16) 0.069(2) 0.047(2) -0.0116(18) 0.0055(14) 0.0103(16)
C48 0.064(2) 0.041(2) 0.104(3) 0.004(2) 0.026(2) 0.0109(18)
C49 0.0453(19) 0.080(3) 0.051(2) -0.028(2) 0.0056(16) 0.0122(18)
C50 0.054(2) 0.082(3) 0.0344(17) 0.0039(18) 0.0117(15) 0.0041(19)
C51 0.045(2) 0.094(3) 0.054(2) 0.009(2) 0.0190(17) -0.004(2)
C52 0.074(3) 0.050(2) 0.068(3) 0.018(2) 0.015(2) -0.0024(19)
N1 0.0248(11) 0.0359(13) 0.0311(12) 0.0021(10) 0.0046(9) 0.0026(9)
N2 0.0323(11) 0.0340(12) 0.0237(11) -0.0018(10) 0.0029(9) 0.0042(10)
N3 0.0294(11) 0.0307(12) 0.0240(11) 0.0013(9) -0.0024(9) 0.0036(9)
N4 0.0372(13) 0.0336(13) 0.0372(14) 0.0018(11) -0.0065(11) 0.0075(11)
Si1 0.0372(4) 0.0507(5) 0.0337(4) 0.0057(4) 0.0099(3) -0.0006(4)
Si2 0.0322(4) 0.0349(4) 0.0393(4) -0.0060(4) 0.0054(3) 0.0053(3)
P1 0.0237(3) 0.0343(4) 0.0267(3) -0.0026(3) 0.0014(3) 0.0027(3)
P2 0.0274(3) 0.0344(4) 0.0217(3) -0.0014(3) 0.0015(3) 0.0020(3)
Zn1 0.02763(15) 0.03276(17) 0.02528(15) 0.00284(14) 0.00015(11) 0.00499(13)

loop_
_atom_type_symbol
_atom_type_description
_atom_type_scat_dispersion_real
_atom_type_scat_dispersion_imag
_atom_type_scat_source
C C 0.0033 0.0016 'International Tables Vol C Tables 4.2.6.8 and 6.1.1.4'
H H 0.0000 0.0000 'International Tables Vol C Tables 4.2.6.8 and 6.1.1.4'
N N 0.0061 0.0033 'International Tables Vol C Tables 4.2.6.8 and 6.1.1.4'
Si Si 0.0817 0.0704 'International Tables Vol C Tables 4.2.6.8 and 6.1.1.4'
P P 0.1023 0.0942 'International Tables Vol C Tables 4.2.6.8 and 6.1.1.4'
Zn Zn 0.2839 1.4301 'International Tables Vol C Tables 4.2.6.8 and 6.1.1.4'

loop_
_geom_angle_atom_site_label_1
_geom_angle_atom_site_label_2
_geom_angle_atom_site_label_3
_geom_angle
C8 C1 P2 112.81(18)
C8 C1 P1 110.31(18)
P2 C1 P1 114.89(15)
C8 C1 H1 106.0
P2 C1 H1 106.0
P1 C1 H1 106.0
C7 C2 C3 114.7(3)
C7 C2 Zn1 127.6(3)
C3 C2 Zn1 117.6(2)
C4 C3 C2 123.1(4)
C4 C3 H3 118.4
C2 C3 H3 118.4
C5 C4 C3 120.0(4)
C5 C4 H4 120.0
C3 C4 H4 120.0
C4 C5 C6 120.0(4)
C4 C5 H5 120.0
C6 C5 H5 120.0
C5 C6 C7 119.3(4)
C5 C6 H6 120.3
C7 C6 H6 120.3
C2 C7 C6 122.8(4)
C2 C7 H7 118.6
C6 C7 H7 118.6
N4 C8 N3 125.8(2)
N4 C8 C1 122.3(2)
N3 C8 C1 111.9(2)
C15 C9 C10 117.8(3)
C15 C9 N3 118.1(3)
C10 C9 N3 124.0(3)
C11 C10 C9 121.0(3)
C11 C10 H10 119.5
C9 C10 H10 119.5
C12 C11 C10 120.9(3)
C12 C11 H11 119.5
C10 C11 H11 119.5
C14 C12 C11 118.0(3)
C14 C12 C13 121.2(3)
C11 C12 C13 120.8(3)
C12 C13 H13A 109.5
C12 C13 H13B 109.5
H13A C13 H13B 109.5
C12 C13 H13C 109.5
H13A C13 H13C 109.5
H13B C13 H13C 109.5
C12 C14 C15 121.8(3)
C12 C14 H14 119.1
C15 C14 H14 119.1
C9 C15 C14 120.4(3)
C9 C15 H15 119.8
C14 C15 H15 119.8
C22 C16 C17 118.2(3)
C22 C16 N4 121.5(3)
C17 C16 N4 120.1(3)
C18 C17 C16 120.6(3)
C18 C17 H17 119.7
C16 C17 H17 119.7
C19 C18 C17 121.2(3)
C19 C18 H18 119.4
C17 C18 H18 119.4
C21 C19 C18 118.1(3)
C21 C19 C20 120.8(3)
C18 C19 C20 121.1(3)
C19 C20 H20A 109.5
C19 C20 H20B 109.5
H20A C20 H20B 109.5
C19 C20 H20C 109.5
H20A C20 H20C 109.5
H20B C20 H20C 109.5
C19 C21 C22 121.4(3)
C19 C21 H21 119.3
C22 C21 H21 119.3
C16 C22 C21 120.6(3)
C16 C22 H22 119.7
C21 C22 H22 119.7
C28 C23 C24 118.9(3)
C28 C23 P1 122.6(2)
C24 C23 P1 118.0(2)
C25 C24 C23 120.6(3)
C25 C24 H24 119.7
C23 C24 H24 119.7
C24 C25 C26 120.3(3)
C24 C25 H25 119.8
C26 C25 H25 119.8
C25 C26 C27 119.7(3)
C25 C26 H26 120.1
C27 C26 H26 120.1
C28 C27 C26 120.7(3)
C28 C27 H27 119.7
C26 C27 H27 119.7
C27 C28 C23 119.8(3)
C27 C28 H28 120.1
C23 C28 H28 120.1
C30 C29 C34 119.5(3)
C30 C29 P1 119.9(2)
C34 C29 P1 120.6(2)
C29 C30 C31 120.2(3)
C29 C30 H30 119.9
C31 C30 H30 119.9
C32 C31 C30 120.0(4)
C32 C31 H31 120.0
C30 C31 H31 120.0
C31 C32 C33 120.6(3)
C31 C32 H32 119.7
C33 C32 H32 119.7
C32 C33 C34 120.3(3)
C32 C33 H33 119.9
C34 C33 H33 119.9
C29 C34 C33 119.4(3)
C29 C34 H34 120.3
C33 C34 H34 120.3
C36 C35 C40 120.1(3)
C36 C35 P2 119.8(2)
C40 C35 P2 120.1(3)
C35 C36 C37 119.0(4)
C35 C36 H36 120.5
C37 C36 H36 120.5
C38 C37 C36 120.9(5)
C38 C37 H37 119.5
C36 C37 H37 119.5
C37 C38 C39 120.3(4)
C37 C38 H38 119.8
C39 C38 H38 119.8
C38 C39 C40 120.5(4)
C38 C39 H39 119.7
C40 C39 H39 119.7
C39 C40 C35 119.1(4)
C39 C40 H40 120.5
C35 C40 H40 120.5
C46 C41 C42 117.9(3)
C46 C41 P2 118.2(2)
C42 C41 P2 123.2(2)
C43 C42 C41 120.9(3)
C43 C42 H42 119.6
C41 C42 H42 119.6
C44 C43 C42 120.2(3)
C44 C43 H43 119.9
C42 C43 H43 119.9
C43 C44 C45 119.9(3)
C43 C44 H44 120.0
C45 C44 H44 120.0
C46 C45 C44 120.5(3)
C46 C45 H45 119.8
C44 C45 H45 119.8
C45 C46 C41 120.6(3)
C45 C46 H46 119.7
C41 C46 H46 119.7
Si2 C47 H47A 109.5
Si2 C47 H47B 109.5
H47A C47 H47B 109.5
Si2 C47 H47C 109.5
H47A C47 H47C 109.5
H47B C47 H47C 109.5
Si2 C48 H48A 109.5
Si2 C48 H48B 109.5
H48A C48 H48B 109.5
Si2 C48 H48C 109.5
H48A C48 H48C 109.5
H48B C48 H48C 109.5
Si2 C49 H49A 109.5
Si2 C49 H49B 109.5
H49A C49 H49B 109.5
Si2 C49 H49C 109.5
H49A C49 H49C 109.5
H49B C49 H49C 109.5
Si1 C50 H50A 109.5
Si1 C50 H50B 109.5
H50A C50 H50B 109.5
Si1 C50 H50C 109.5
H50A C50 H50C 109.5
H50B C50 H50C 109.5
Si1 C51 H51A 109.5
Si1 C51 H51B 109.5
H51A C51 H51B 109.5
Si1 C51 H51C 109.5
H51A C51 H51C 109.5
H51B C51 H51C 109.5
Si1 C52 H52A 109.5
Si1 C52 H52B 109.5
H52A C52 H52B 109.5
Si1 C52 H52C 109.5
H52A C52 H52C 109.5
H52B C52 H52C 109.5
P1 N1 Si1 128.67(14)
P1 N1 Zn1 110.24(13)
Si1 N1 Zn1 118.41(12)
P2 N2 Si2 127.99(15)
P2 N2 Zn1 110.49(12)
Si2 N2 Zn1 117.47(12)
C8 N3 C9 118.3(2)
C8 N3 Zn1 120.50(18)
C9 N3 Zn1 121.15(16)
C8 N4 C16 121.0(2)
N1 Si1 C50 109.32(15)
N1 Si1 C52 108.25(16)
C50 Si1 C52 109.16(19)
N1 Si1 C51 114.11(15)
C50 Si1 C51 107.52(18)
C52 Si1 C51 108.4(2)
N2 Si2 C48 107.39(16)
N2 Si2 C47 111.13(14)
C48 Si2 C47 110.76(19)
N2 Si2 C49 112.83(14)
C48 Si2 C49 108.4(2)
C47 Si2 C49 106.37(17)
N1 P1 C23 112.30(13)
N1 P1 C29 115.46(14)
C23 P1 C29 105.24(13)
N1 P1 C1 111.12(12)
C23 P1 C1 107.02(14)
C29 P1 C1 105.05(13)
N2 P2 C35 116.94(14)
N2 P2 C41 111.38(13)
C35 P2 C41 105.38(13)
N2 P2 C1 109.71(12)
C35 P2 C1 103.41(13)
C41 P2 C1 109.57(13)
C2 Zn1 N3 117.37(11)
C2 Zn1 N1 126.63(12)
N3 Zn1 N1 96.64(9)
C2 Zn1 N2 116.47(10)
N3 Zn1 N2 100.69(9)
N1 Zn1 N2 93.72(9)

loop_
_geom_bond_atom_site_label_1
_geom_bond_atom_site_label_2
_geom_bond_distance
C1 C8 1.536(4)
C1 P2 1.844(3)
C1 P1 1.853(3)
C1 H1 1.0000
C2 C7 1.367(5)
C2 C3 1.416(5)
C2 Zn1 2.010(3)
C3 C4 1.378(5)
C3 H3 0.9500
C4 C5 1.356(7)
C4 H4 0.9500
C5 C6 1.369(7)
C5 H5 0.9500
C6 C7 1.418(5)
C6 H6 0.9500
C7 H7 0.9500
C8 N4 1.284(4)
C8 N3 1.361(3)
C9 C15 1.394(4)
C9 C10 1.392(4)
C9 N3 1.428(3)
C10 C11 1.396(4)
C10 H10 0.9500
C11 C12 1.389(5)
C11 H11 0.9500
C12 C14 1.373(5)
C12 C13 1.521(4)
C13 H13A 0.9800
C13 H13B 0.9800
C13 H13C 0.9800
C14 C15 1.397(4)
C14 H14 0.9500
C15 H15 0.9500
C16 C22 1.388(5)
C16 C17 1.396(4)
C16 N4 1.411(3)
C17 C18 1.392(4)
C17 H17 0.9500
C18 C19 1.385(5)
C18 H18 0.9500
C19 C21 1.384(5)
C19 C20 1.520(4)
C20 H20A 0.9800
C20 H20B 0.9800
C20 H20C 0.9800
C21 C22 1.393(4)
C21 H21 0.9500
C22 H22 0.9500
C23 C28 1.394(4)
C23 C24 1.399(4)
C23 P1 1.817(3)
C24 C25 1.374(4)
C24 H24 0.9500
C25 C26 1.378(5)
C25 H25 0.9500
C26 C27 1.383(5)
C26 H26 0.9500
C27 C28 1.383(5)
C27 H27 0.9500
C28 H28 0.9500
C29 C30 1.385(4)
C29 C34 1.396(4)
C29 P1 1.818(3)
C30 C31 1.391(4)
C30 H30 0.9500
C31 C32 1.370(6)
C31 H31 0.9500
C32 C33 1.371(6)
C32 H32 0.9500
C33 C34 1.397(4)
C33 H33 0.9500
C34 H34 0.9500
C35 C36 1.385(5)
C35 C40 1.399(5)
C35 P2 1.817(3)
C36 C37 1.396(5)
C36 H36 0.9500
C37 C38 1.361(7)
C37 H37 0.9500
C38 C39 1.368(8)
C38 H38 0.9500
C39 C40 1.391(5)
C39 H39 0.9500
C40 H40 0.9500
C41 C46 1.402(4)
C41 C42 1.403(4)
C41 P2 1.817(3)
C42 C43 1.381(5)
C42 H42 0.9500
C43 C44 1.381(5)
C43 H43 0.9500
C44 C45 1.378(5)
C44 H44 0.9500
C45 C46 1.381(4)
C45 H45 0.9500
C46 H46 0.9500
C47 Si2 1.854(3)
C47 H47A 0.9800
C47 H47B 0.9800
C47 H47C 0.9800
C48 Si2 1.853(4)
C48 H48A 0.9800
C48 H48B 0.9800
C48 H48C 0.9800
C49 Si2 1.868(4)
C49 H49A 0.9800
C49 H49B 0.9800
C49 H49C 0.9800
C50 Si1 1.863(4)
C50 H50A 0.9800
C50 H50B 0.9800
C50 H50C 0.9800
C51 Si1 1.864(4)
C51 H51A 0.9800
C51 H51B 0.9800
C51 H51C 0.9800
C52 Si1 1.862(4)
C52 H52A 0.9800
C52 H52B 0.9800
C52 H52C 0.9800
N1 P1 1.582(2)
N1 Si1 1.731(2)
N1 Zn1 2.107(2)
N2 P2 1.574(2)
N2 Si2 1.744(2)
N2 Zn1 2.126(2)
N3 Zn1 2.070(2)
